data_1530761
loop_
_publ_author_name
'Sidorov, P.M.'
'Fwedokov, N.F.'
'Belokoneva, E.L.'
'Simonov, H.A.'
'Belov, N.V.'
'Tunik, T.A.'

_publ_section_title
;
 Synthesis and crystal structure of Cd Nd4 (Si O4)3 O
;
_journal_name_full 'Zhurnal Strukturnoi Khimii (Issue-No. from 1981)'
_journal_page_first 397
_journal_page_last 399
_journal_volume 18
_journal_year 1977
_chemical_formula_sum 'Cd Nd4 O13 Si3'
_chemical_name_systematic 'Cd Nd4 (Si O4)3 O'
_space_group_IT_number 176
_symmetry_space_group_name_Hall '-P 6c'
_symmetry_space_group_name_H-M 'P 63/m'
_cell_angle_alpha 90
_cell_angle_beta 90
_cell_angle_gamma 120
_cell_formula_units_Z 2
_cell_length_a 9.562
_cell_length_b 9.562
_cell_length_c 7.075
_cell_volume 560.215
_citation_journal_id_ASTM ZSTKAI
_cod_data_source_file Sidorov_ZSTKAI_1977_1347.cif
_cod_data_source_block Cd1Nd4O13Si3
_cod_original_cell_volume 560.2148
_cod_original_formula_sum 'Cd1 Nd4 O13 Si3'
_cod_database_code 1530761

loop_
_symmetry_equiv_pos_as_xyz
x,y,z
x-y,x,z+1/2
-y,x-y,z
-x,-y,z+1/2
-x+y,-x,z
y,-x+y,z+1/2
-x,-y,-z
-x+y,-x,-z-1/2
y,-x+y,-z
x,y,-z-1/2
x-y,x,-z
-y,x-y,-z-1/2

loop_
_atom_site_label
_atom_site_type_symbol
_atom_site_fract_x
_atom_site_fract_y
_atom_site_fract_z
_atom_site_occupancy
_atom_site_U_iso_or_equiv
Cd1 Cd+2 0.6667 0.3333 -0.0009 0.5 0.0
O2 O-2 0.473 0.596 0.25 1 0.0
O1 O-2 0.481 0.316 0.25 1 0.0
O4 O-2 0 0 0.25 1 0.0
O3 O-2 0.2493 0.339 0.066 1 0.0
Nd1 Nd+3 -0.01136 0.23168 0.25 1 0.0
Nd2 Nd+3 0.6667 0.3333 -0.0009 0.5 0.0
Si1 Si+4 0.3707 0.3988 0.25 1 0.0
